data_4123877
loop_
_publ_author_name
'Lindsay, Vincent N. G.'
'Viart, H\'el\`ene M-F'
'Sarpong, Richmond'

_publ_section_title
;
 Stereodivergent Intramolecular C(sp(3))-H Functionalization of Azavinyl
 Carbenes: Synthesis of Saturated Heterocycles and Fused
 N-Heterotricycles.
;
_journal_issue 26
_journal_name_full 'Journal of the American Chemical Society'
_journal_page_first 8368
_journal_page_last 8371
_journal_paper_doi 10.1021/jacs.5b04295
_journal_volume 137
_journal_year 2015
_chemical_formula_sum 'C18 H21 N O3 S'
_chemical_formula_weight 331.42
_chemical_name_common VLII-193
_chemical_name_systematic sarpong91
_space_group.centring_type P

_space_group_crystal_system monoclinic
_space_group_IT_number 14
_space_group_name_Hall '-P 2ybc'
_space_group_name_H-M_alt 'P 1 21/c 1'
_symmetry_space_group_name_Hall '-P 2ybc'
_symmetry_space_group_name_H-M 'P 1 21/c 1'
_atom_sites_solution_hydrogens geom
_atom_sites_solution_primary iterative
_atom_sites_solution_secondary difmap
_audit_creation_method SHELXL-2014/7
_cell_angle_alpha 90
_cell_angle_beta 99.303(2)
_cell_angle_gamma 90
_cell_formula_units_Z 4
_cell_length_a 8.6569(3)
_cell_length_b 11.5892(4)
_cell_length_c 17.4244(7)
_cell_measurement_reflns_used 9827
_cell_measurement_temperature 100(2)
_cell_measurement_theta_max 68.07
_cell_measurement_theta_min 4.60
_cell_volume 1725.14(11)
_computing_cell_refinement 'Bruker SAINT'
_computing_data_collection 'Bruker APEX2'
_computing_data_reduction 'Bruker SAINT'
_computing_molecular_graphics ORTEP-32
_computing_publication_material WinGX
_computing_structure_refinement SHELXL-2014
_computing_structure_solution SHELXT
_diffrn_ambient_temperature 100(2)
_diffrn_detector_area_resol_mean 8.366
_diffrn_measured_fraction_theta_full 1.000
_diffrn_measured_fraction_theta_max 0.998
_diffrn_measurement_device_type 'Bruker APEX-II CCD'
_diffrn_measurement_method 'phi and omega scans'
_diffrn_radiation_type CuK\a
_diffrn_radiation_wavelength 1.54178
_diffrn_reflns_av_R_equivalents 0.0386
_diffrn_reflns_av_unetI/netI 0.0147
_diffrn_reflns_Laue_measured_fraction_full 1.000
_diffrn_reflns_Laue_measured_fraction_max 0.998
_diffrn_reflns_limit_h_max 10
_diffrn_reflns_limit_h_min -10
_diffrn_reflns_limit_k_max 13
_diffrn_reflns_limit_k_min -12
_diffrn_reflns_limit_l_max 20
_diffrn_reflns_limit_l_min -20
_diffrn_reflns_number 51208
_diffrn_reflns_point_group_measured_fraction_full 1.000
_diffrn_reflns_point_group_measured_fraction_max 0.998
_diffrn_reflns_theta_full 67.000
_diffrn_reflns_theta_max 68.351
_diffrn_reflns_theta_min 4.601
_diffrn_source 'microfocus rotating anode'
_exptl_absorpt_coefficient_mu 1.782
_exptl_absorpt_correction_T_max 0.929
_exptl_absorpt_correction_T_min 0.800
_exptl_absorpt_correction_type multi-scan
_exptl_absorpt_process_details SADABS
_exptl_crystal_colour colorless
_exptl_crystal_density_diffrn 1.276
_exptl_crystal_description prism
_exptl_crystal_F_000 704
_exptl_crystal_size_max 0.120
_exptl_crystal_size_mid 0.100
_exptl_crystal_size_min 0.100
_refine_diff_density_max 0.354
_refine_diff_density_min -0.346
_refine_diff_density_rms 0.044
_refine_ls_extinction_method none
_refine_ls_goodness_of_fit_ref 1.146
_refine_ls_hydrogen_treatment constr
_refine_ls_matrix_type full
_refine_ls_number_parameters 316
_refine_ls_number_reflns 3151
_refine_ls_number_restraints 0
_refine_ls_restrained_S_all 1.146
_refine_ls_R_factor_all 0.0648
_refine_ls_R_factor_gt 0.0589
_refine_ls_shift/su_max 0.046
_refine_ls_shift/su_mean 0.002
_refine_ls_structure_factor_coef Fsqd
_refine_ls_weighting_details 'w=1/[\s^2^(Fo^2^)+(0.0251P)^2^+1.7954P] where P=(Fo^2^+2Fc^2^)/3'
_refine_ls_weighting_scheme calc
_refine_ls_wR_factor_gt 0.1231
_refine_ls_wR_factor_ref 0.1272
_reflns_Friedel_coverage 0.000
_reflns_number_gt 2876
_reflns_number_total 3151
_reflns_threshold_expression 'I > 2\s(I)'
_cod_data_source_file ja5b04295_si_002.cif
_cod_data_source_block sarpong91
_cod_depositor_comments
;Adding full bibliography for 4123875--4123877.cif.

The following automatic conversions were performed:

'_space_group.centring_type' value 'primitive' was replaced with the
value 'P' as specified in the replacement file
'/home/antanas/src/cod-tools/trunk/data/replacement-values/replacement_values.lst'.

Automatic conversion script
Id: cif_fix_values 5642 2017-10-24 12:04:52Z antanas 
;
_cod_database_code 4123877
_shelx_shelxl_version_number 2014/7
_shelx_space_group_comment
; 
The symmetry employed for this shelxl refinement is uniquely defined 
by the following loop, which should always be used as a source of 
symmetry information in preference to the above space-group names. 
They are only intended as comments. 
;
_shelx_estimated_absorpt_t_min 0.815
_shelx_estimated_absorpt_t_max 0.842

loop_
_space_group_symop_operation_xyz
'x, y, z'
'-x, y+1/2, -z+1/2'
'-x, -y, -z'
'x, -y-1/2, z-1/2'

loop_
_atom_site_label
_atom_site_type_symbol
_atom_site_fract_x
_atom_site_fract_y
_atom_site_fract_z
_atom_site_U_iso_or_equiv
_atom_site_adp_type
_atom_site_occupancy
_atom_site_site_symmetry_order
_atom_site_calc_flag
_atom_site_refinement_flags_posn
_atom_site_refinement_flags_adp
_atom_site_refinement_flags_occupancy
_atom_site_disorder_assembly
_atom_site_disorder_group
C1 C 0.4644(14) 0.4924(13) 0.6848(7) 0.0499(13) Uani 0.637(4) 1 d G . P A 1
C2 C 0.3834(14) 0.4002(11) 0.6463(9) 0.0628(15) Uani 0.637(4) 1 d G . P A 1
H2 H 0.3882 0.3262 0.6701 0.075 Uiso 0.637(4) 1 calc R U P A 1
C3 C 0.2955(13) 0.4161(10) 0.5730(9) 0.063(2) Uani 0.637(4) 1 d G . P A 1
H3 H 0.2401 0.3531 0.5466 0.075 Uiso 0.637(4) 1 calc R U P A 1
C4 C 0.2886(17) 0.5243(12) 0.5381(7) 0.0628(17) Uani 0.637(4) 1 d G . P A 1
C5 C 0.3696(18) 0.6165(10) 0.5766(8) 0.0642(16) Uani 0.637(4) 1 d G . P A 1
H5 H 0.3648 0.6905 0.5528 0.077 Uiso 0.637(4) 1 calc R U P A 1
C6 C 0.4575(14) 0.6006(11) 0.6500(8) 0.0530(17) Uani 0.637(4) 1 d G . P A 1
H6 H 0.5129 0.6636 0.6763 0.064 Uiso 0.637(4) 1 calc R U P A 1
C7 C 0.211(4) 0.5426(14) 0.4592(18) 0.080(4) Uani 0.637(4) 1 d . . P A 1
H7A H 0.2752 0.5106 0.4229 0.120 Uiso 0.637(4) 1 calc R U P A 1
H7B H 0.1963 0.6255 0.4497 0.120 Uiso 0.637(4) 1 calc R U P A 1
H7C H 0.1089 0.5041 0.4515 0.120 Uiso 0.637(4) 1 calc R U P A 1
C8 C 0.7511(8) 0.3206(8) 0.7331(6) 0.0450(17) Uani 0.637(4) 1 d . . P A 1
H8A H 0.7654 0.3347 0.6786 0.054 Uiso 0.637(4) 1 calc R U P A 1
H8B H 0.6562 0.2727 0.7326 0.054 Uiso 0.637(4) 1 calc R U P A 1
C9 C 0.8905(5) 0.2599(3) 0.7761(2) 0.0451(10) Uani 0.637(4) 1 d . . P A 1
H9 H 0.8714 0.2470 0.8305 0.054 Uiso 0.637(4) 1 calc R U P A 1
C10 C 1.0467(7) 0.3218(5) 0.7805(4) 0.0465(14) Uani 0.637(4) 1 d . . P A 1
H10A H 1.0608 0.3529 0.7292 0.056 Uiso 0.637(4) 1 calc R U P A 1
H10B H 1.0565 0.3855 0.8189 0.056 Uiso 0.637(4) 1 calc R U P A 1
C11 C 1.1619(5) 0.2264(4) 0.8063(3) 0.0555(12) Uani 0.637(4) 1 d . . P A 1
H11A H 1.1899 0.2248 0.8637 0.067 Uiso 0.637(4) 1 calc R U P A 1
H11B H 1.2586 0.2363 0.7835 0.067 Uiso 0.637(4) 1 calc R U P A 1
C12 C 0.9270(5) 0.1416(3) 0.7422(2) 0.0420(9) Uani 0.637(4) 1 d . . P A 1
H12 H 0.8561 0.0830 0.7604 0.050 Uiso 0.637(4) 1 calc R U P A 1
C13 C 0.9047(7) 0.1361(4) 0.65391(14) 0.0379(13) Uani 0.637(4) 1 d G . P A 1
C14 C 1.0274(4) 0.1574(3) 0.6133(3) 0.0430(10) Uani 0.637(4) 1 d G . P A 1
H14 H 1.1277 0.1775 0.6407 0.052 Uiso 0.637(4) 1 calc R U P A 1
C15 C 1.0031(5) 0.1494(4) 0.5326(3) 0.0517(14) Uani 0.637(4) 1 d G . P A 1
H15 H 1.0870 0.1640 0.5049 0.062 Uiso 0.637(4) 1 calc R U P A 1
C16 C 0.8563(7) 0.1201(5) 0.49261(15) 0.0536(19) Uani 0.637(4) 1 d G . P A 1
H16 H 0.8397 0.1146 0.4375 0.064 Uiso 0.637(4) 1 calc R U P A 1
C17 C 0.7336(4) 0.0988(4) 0.5332(3) 0.0557(15) Uani 0.637(4) 1 d G . P A 1
H17 H 0.6332 0.0787 0.5059 0.067 Uiso 0.637(4) 1 calc R U P A 1
C18 C 0.7578(5) 0.1068(4) 0.6139(3) 0.0487(15) Uani 0.637(4) 1 d G . P A 1
H18 H 0.6740 0.0922 0.6416 0.058 Uiso 0.637(4) 1 calc R U P A 1
N1 N 0.7339(11) 0.4306(8) 0.7726(6) 0.0437(13) Uani 0.637(4) 1 d . . P A 1
H1 H 0.8166 0.4717 0.7918 0.052 Uiso 0.637(4) 1 calc R U P A 1
O1 O 0.5832(18) 0.5875(16) 0.8138(13) 0.053(2) Uani 0.637(4) 1 d . . P A 1
O2 O 0.4864(8) 0.3858(10) 0.8176(7) 0.0540(16) Uani 0.637(4) 1 d . . P A 1
O3 O 1.0769(12) 0.1171(10) 0.7766(8) 0.0459(16) Uani 0.637(4) 1 d . . P A 1
S1 S 0.5564(3) 0.4755(4) 0.7801(2) 0.0447(5) Uani 0.637(4) 1 d . . P A 1
C1A C 0.455(3) 0.488(3) 0.6954(13) 0.0499(13) Uani 0.363(4) 1 d G . P A 2
C2A C 0.407(3) 0.389(2) 0.6535(17) 0.0628(15) Uani 0.363(4) 1 d G . P A 2
H2A H 0.4248 0.3154 0.6775 0.075 Uiso 0.363(4) 1 calc R U P A 2
C3A C 0.334(3) 0.397(2) 0.5767(17) 0.063(2) Uani 0.363(4) 1 d G . P A 2
H3A H 0.3007 0.3292 0.5481 0.075 Uiso 0.363(4) 1 calc R U P A 2
C4A C 0.308(3) 0.505(2) 0.5417(13) 0.0628(17) Uani 0.363(4) 1 d G . P A 2
C5A C 0.356(4) 0.6040(19) 0.5835(16) 0.0642(16) Uani 0.363(4) 1 d G . P A 2
H5A H 0.3383 0.6776 0.5596 0.077 Uiso 0.363(4) 1 calc R U P A 2
C6A C 0.430(3) 0.596(2) 0.6604(15) 0.0530(17) Uani 0.363(4) 1 d G . P A 2
H6A H 0.4624 0.6637 0.6889 0.064 Uiso 0.363(4) 1 calc R U P A 2
C7A C 0.199(7) 0.512(3) 0.456(3) 0.080(4) Uani 0.363(4) 1 d . . P A 2
H7A1 H 0.2662 0.5173 0.4156 0.120 Uiso 0.363(4) 1 calc R U P A 2
H7A2 H 0.1323 0.5812 0.4530 0.120 Uiso 0.363(4) 1 calc R U P A 2
H7A3 H 0.1329 0.4434 0.4467 0.120 Uiso 0.363(4) 1 calc R U P A 2
C8A C 0.8095(14) 0.3334(15) 0.7371(10) 0.043(3) Uani 0.363(4) 1 d . . P A 2
H8A1 H 0.7805 0.2722 0.7718 0.051 Uiso 0.363(4) 1 calc R U P A 2
H8A2 H 0.7486 0.3209 0.6846 0.051 Uiso 0.363(4) 1 calc R U P A 2
C9A C 0.9813(9) 0.3254(6) 0.7333(5) 0.0418(17) Uani 0.363(4) 1 d . . P A 2
H9A H 1.0130 0.3905 0.7015 0.050 Uiso 0.363(4) 1 calc R U P A 2
C10A C 1.0840(15) 0.3260(12) 0.8156(6) 0.050(3) Uani 0.363(4) 1 d . . P A 2
H10C H 1.1922 0.3516 0.8132 0.060 Uiso 0.363(4) 1 calc R U P A 2
H10D H 1.0383 0.3764 0.8520 0.060 Uiso 0.363(4) 1 calc R U P A 2
C11A C 1.0801(10) 0.1991(7) 0.8397(4) 0.0537(19) Uani 0.363(4) 1 d . . P A 2
H11C H 1.1788 0.1766 0.8733 0.064 Uiso 0.363(4) 1 calc R U P A 2
H11D H 0.9912 0.1838 0.8675 0.064 Uiso 0.363(4) 1 calc R U P A 2
C12A C 1.0334(8) 0.2103(6) 0.7025(4) 0.0436(17) Uani 0.363(4) 1 d . . P A 2
H12A H 1.1382 0.2253 0.6874 0.052 Uiso 0.363(4) 1 calc R U P A 2
C13A C 0.9374(11) 0.1574(6) 0.6333(4) 0.039(2) Uani 0.363(4) 1 d G . P A 2
C14A C 0.9867(10) 0.1666(6) 0.5614(6) 0.062(3) Uani 0.363(4) 1 d G . P A 2
H14A H 1.0848 0.2010 0.5578 0.074 Uiso 0.363(4) 1 calc R U P A 2
C15A C 0.8923(14) 0.1254(8) 0.4949(4) 0.083(6) Uani 0.363(4) 1 d G . P A 2
H15A H 0.9259 0.1317 0.4458 0.100 Uiso 0.363(4) 1 calc R U P A 2
C16A C 0.7486(11) 0.0751(8) 0.5002(4) 0.060(3) Uani 0.363(4) 1 d G . P A 2
H16A H 0.6841 0.0470 0.4548 0.073 Uiso 0.363(4) 1 calc R U P A 2
C17A C 0.6994(7) 0.0659(7) 0.5720(5) 0.065(3) Uani 0.363(4) 1 d G . P A 2
H17A H 0.6012 0.0315 0.5757 0.079 Uiso 0.363(4) 1 calc R U P A 2
C18A C 0.7938(12) 0.1070(8) 0.6386(3) 0.054(3) Uani 0.363(4) 1 d G . P A 2
H18A H 0.7601 0.1007 0.6877 0.064 Uiso 0.363(4) 1 calc R U P A 2
N1A N 0.769(2) 0.4503(16) 0.7672(12) 0.0437(13) Uani 0.363(4) 1 d . . P A 2
H1A H 0.8412 0.5046 0.7749 0.052 Uiso 0.363(4) 1 calc R U P A 2
O1A O 0.599(4) 0.587(3) 0.825(2) 0.071(8) Uani 0.363(4) 1 d . . P A 2
O2A O 0.5414(15) 0.3753(18) 0.8213(12) 0.054(3) Uani 0.363(4) 1 d . . P A 2
O3A O 1.062(3) 0.1403(18) 0.7682(15) 0.069(6) Uani 0.363(4) 1 d . . P A 2
S1A S 0.6022(5) 0.4751(7) 0.7846(5) 0.0447(5) Uani 0.363(4) 1 d . . P A 2

loop_
_atom_site_aniso_label
_atom_site_aniso_U_11
_atom_site_aniso_U_22
_atom_site_aniso_U_33
_atom_site_aniso_U_23
_atom_site_aniso_U_13
_atom_site_aniso_U_12
C1 0.067(2) 0.0401(18) 0.050(3) 0.003(2) 0.034(2) 0.0010(15)
C2 0.090(4) 0.045(3) 0.056(3) 0.0088(19) 0.018(3) -0.011(3)
C3 0.073(6) 0.053(4) 0.063(2) 0.006(3) 0.012(4) -0.003(3)
C4 0.075(4) 0.055(5) 0.063(2) 0.012(3) 0.026(2) 0.016(3)
C5 0.081(4) 0.046(3) 0.073(3) 0.020(2) 0.035(2) 0.015(3)
C6 0.065(5) 0.0389(18) 0.065(4) 0.004(2) 0.039(3) 0.008(3)
C7 0.104(6) 0.072(10) 0.065(3) 0.010(8) 0.018(4) 0.002(9)
C8 0.053(5) 0.029(3) 0.057(3) -0.003(2) 0.020(4) 0.002(3)
C9 0.060(2) 0.035(2) 0.042(2) 0.0014(16) 0.0149(17) 0.0036(18)
C10 0.053(4) 0.031(2) 0.057(4) -0.003(4) 0.015(3) -0.002(3)
C11 0.055(3) 0.044(2) 0.065(3) -0.001(2) 0.003(2) 0.002(2)
C12 0.047(2) 0.034(2) 0.046(2) 0.0017(16) 0.0102(18) 0.0011(18)
C13 0.046(3) 0.026(2) 0.047(3) 0.000(2) 0.021(2) -0.0010(19)
C14 0.053(3) 0.0324(19) 0.046(3) 0.0024(19) 0.015(2) 0.0000(18)
C15 0.072(3) 0.037(3) 0.049(4) -0.004(2) 0.017(3) 0.000(2)
C16 0.079(4) 0.044(4) 0.037(4) -0.004(3) 0.006(3) 0.007(3)
C17 0.065(3) 0.047(3) 0.051(4) -0.010(3) -0.002(3) 0.007(2)
C18 0.050(3) 0.043(3) 0.054(3) -0.005(2) 0.010(3) -0.002(2)
N1 0.064(5) 0.022(3) 0.048(2) 0.003(2) 0.021(3) -0.007(2)
O1 0.064(4) 0.044(5) 0.055(5) -0.012(3) 0.022(3) -0.002(3)
O2 0.064(4) 0.048(3) 0.056(3) 0.0009(19) 0.028(4) 0.002(4)
O3 0.069(3) 0.024(4) 0.047(3) 0.007(3) 0.017(2) -0.003(3)
S1 0.0500(15) 0.0363(4) 0.0523(6) -0.0014(4) 0.0215(13) 0.0014(13)
C1A 0.067(2) 0.0401(18) 0.050(3) 0.003(2) 0.034(2) 0.0010(15)
C2A 0.090(4) 0.045(3) 0.056(3) 0.0088(19) 0.018(3) -0.011(3)
C3A 0.073(6) 0.053(4) 0.063(2) 0.006(3) 0.012(4) -0.003(3)
C4A 0.075(4) 0.055(5) 0.063(2) 0.012(3) 0.026(2) 0.016(3)
C5A 0.081(4) 0.046(3) 0.073(3) 0.020(2) 0.035(2) 0.015(3)
C6A 0.065(5) 0.0389(18) 0.065(4) 0.004(2) 0.039(3) 0.008(3)
C7A 0.104(6) 0.072(10) 0.065(3) 0.010(8) 0.018(4) 0.002(9)
C8A 0.062(9) 0.032(5) 0.037(4) 0.000(3) 0.014(7) -0.010(6)
C9A 0.049(4) 0.029(4) 0.047(4) -0.002(3) 0.008(3) -0.002(3)
C10A 0.046(5) 0.049(5) 0.054(6) -0.007(6) 0.002(5) -0.004(4)
C11A 0.059(5) 0.049(4) 0.053(4) 0.007(3) 0.009(4) 0.004(4)
C12A 0.047(4) 0.038(4) 0.050(4) 0.007(3) 0.021(3) 0.004(3)
C13A 0.056(6) 0.029(4) 0.037(4) 0.006(3) 0.025(4) -0.002(4)
C14A 0.102(8) 0.042(5) 0.052(8) -0.009(5) 0.040(6) 0.000(5)
C15A 0.152(16) 0.046(9) 0.067(12) 0.004(8) 0.062(11) -0.003(9)
C16A 0.098(8) 0.048(6) 0.039(6) 0.001(4) 0.021(5) 0.010(5)
C17A 0.088(7) 0.084(7) 0.028(5) -0.005(5) 0.018(4) 0.002(5)
C18A 0.062(7) 0.048(5) 0.052(5) 0.000(4) 0.012(5) -0.008(5)
N1A 0.064(5) 0.022(3) 0.048(2) 0.003(2) 0.021(3) -0.007(2)
O1A 0.117(17) 0.041(8) 0.058(10) -0.003(6) 0.024(9) 0.015(8)
O2A 0.071(8) 0.046(5) 0.049(4) 0.004(3) 0.025(7) 0.001(7)
O3A 0.143(12) 0.015(6) 0.050(6) 0.010(5) 0.017(6) -0.002(6)
S1A 0.0500(15) 0.0363(4) 0.0523(6) -0.0014(4) 0.0215(13) 0.0014(13)

loop_
_atom_type_symbol
_atom_type_description
_atom_type_scat_dispersion_real
_atom_type_scat_dispersion_imag
_atom_type_scat_source
C C 0.0181 0.0091 'International Tables Vol C Tables 4.2.6.8 and 6.1.1.4'
H H 0.0000 0.0000 'International Tables Vol C Tables 4.2.6.8 and 6.1.1.4'
N N 0.0311 0.0180 'International Tables Vol C Tables 4.2.6.8 and 6.1.1.4'
O O 0.0492 0.0322 'International Tables Vol C Tables 4.2.6.8 and 6.1.1.4'
S S 0.3331 0.5567 'International Tables Vol C Tables 4.2.6.8 and 6.1.1.4'

loop_
_geom_angle_atom_site_label_1
_geom_angle_atom_site_label_2
_geom_angle_atom_site_label_3
_geom_angle
C2 C1 C6 120.0
C2 C1 S1 119.6(8)
C6 C1 S1 120.1(8)
C3 C2 C1 120.0
C3 C2 H2 120.0
C1 C2 H2 120.0
C2 C3 C4 120.0
C2 C3 H3 120.0
C4 C3 H3 120.0
C3 C4 C5 120.0
C3 C4 C7 121.9(11)
C5 C4 C7 117.8(11)
C6 C5 C4 120.0
C6 C5 H5 120.0
C4 C5 H5 120.0
C5 C6 C1 120.0
C5 C6 H6 120.0
C1 C6 H6 120.0
C4 C7 H7A 109.5
C4 C7 H7B 109.5
H7A C7 H7B 109.5
C4 C7 H7C 109.5
H7A C7 H7C 109.5
H7B C7 H7C 109.5
N1 C8 C9 108.0(8)
N1 C8 H8A 110.1
C9 C8 H8A 110.1
N1 C8 H8B 110.1
C9 C8 H8B 110.1
H8A C8 H8B 108.4
C8 C9 C10 116.4(4)
C8 C9 C12 115.2(5)
C10 C9 C12 101.7(4)
C8 C9 H9 107.7
C10 C9 H9 107.7
C12 C9 H9 107.7
C11 C10 C9 102.1(4)
C11 C10 H10A 111.4
C9 C10 H10A 111.4
C11 C10 H10B 111.4
C9 C10 H10B 111.4
H10A C10 H10B 109.2
C10 C11 O3 104.5(6)
C10 C11 H11A 110.9
O3 C11 H11A 110.9
C10 C11 H11B 110.9
O3 C11 H11B 110.9
H11A C11 H11B 108.9
O3 C12 C13 113.0(6)
O3 C12 C9 104.8(6)
C13 C12 C9 115.0(3)
O3 C12 H12 107.9
C13 C12 H12 107.9
C9 C12 H12 107.9
C14 C13 C18 120.0
C14 C13 C12 121.7(5)
C18 C13 C12 118.3(5)
C13 C14 C15 120.0
C13 C14 H14 120.0
C15 C14 H14 120.0
C16 C15 C14 120.0
C16 C15 H15 120.0
C14 C15 H15 120.0
C15 C16 C17 120.0
C15 C16 H16 120.0
C17 C16 H16 120.0
C18 C17 C16 120.0
C18 C17 H17 120.0
C16 C17 H17 120.0
C17 C18 C13 120.0
C17 C18 H18 120.0
C13 C18 H18 120.0
C8 N1 S1 118.6(6)
C8 N1 H1 120.7
S1 N1 H1 120.7
C12 O3 C11 110.5(8)
O2 S1 O1 122.0(9)
O2 S1 N1 106.2(4)
O1 S1 N1 103.2(7)
O2 S1 C1 111.2(7)
O1 S1 C1 108.1(11)
N1 S1 C1 104.4(6)
C2A C1A C6A 120.0
C2A C1A S1A 118.6(15)
C6A C1A S1A 118.8(15)
C3A C2A C1A 120.0
C3A C2A H2A 120.0
C1A C2A H2A 120.0
C2A C3A C4A 120.0
C2A C3A H3A 120.0
C4A C3A H3A 120.0
C5A C4A C3A 120.0
C5A C4A C7A 121(2)
C3A C4A C7A 119(2)
C4A C5A C6A 120.0
C4A C5A H5A 120.0
C6A C5A H5A 120.0
C5A C6A C1A 120.0
C5A C6A H6A 120.0
C1A C6A H6A 120.0
C4A C7A H7A1 109.5
C4A C7A H7A2 109.5
H7A1 C7A H7A2 109.5
C4A C7A H7A3 109.5
H7A1 C7A H7A3 109.5
H7A2 C7A H7A3 109.5
C9A C8A N1A 110.8(11)
C9A C8A H8A1 109.5
N1A C8A H8A1 109.5
C9A C8A H8A2 109.5
N1A C8A H8A2 109.5
H8A1 C8A H8A2 108.1
C8A C9A C12A 114.7(9)
C8A C9A C10A 112.4(10)
C12A C9A C10A 99.8(7)
C8A C9A H9A 109.9
C12A C9A H9A 109.9
C10A C9A H9A 109.9
C11A C10A C9A 102.3(8)
C11A C10A H10C 111.3
C9A C10A H10C 111.3
C11A C10A H10D 111.3
C9A C10A H10D 111.3
H10C C10A H10D 109.2
O3A C11A C10A 103.2(10)
O3A C11A H11C 111.1
C10A C11A H11C 111.1
O3A C11A H11D 111.1
C10A C11A H11D 111.1
H11C C11A H11D 109.1
O3A C12A C13A 115.4(12)
O3A C12A C9A 103.9(11)
C13A C12A C9A 119.2(7)
O3A C12A H12A 105.8
C13A C12A H12A 105.8
C9A C12A H12A 105.8
C14A C13A C18A 120.0
C14A C13A C12A 119.2(7)
C18A C13A C12A 120.6(7)
C15A C14A C13A 120.0
C15A C14A H14A 120.0
C13A C14A H14A 120.0
C14A C15A C16A 120.0
C14A C15A H15A 120.0
C16A C15A H15A 120.0
C15A C16A C17A 120.0
C15A C16A H16A 120.0
C17A C16A H16A 120.0
C18A C17A C16A 120.0
C18A C17A H17A 120.0
C16A C17A H17A 120.0
C17A C18A C13A 120.0
C17A C18A H18A 120.0
C13A C18A H18A 120.0
C8A N1A S1A 120.5(11)
C8A N1A H1A 119.8
S1A N1A H1A 119.8
C12A O3A C11A 115.2(15)
O2A S1A O1A 116.9(16)
O2A S1A N1A 110.6(9)
O1A S1A N1A 110.2(14)
O2A S1A C1A 100.7(11)
O1A S1A C1A 105(2)
N1A S1A C1A 112.8(12)

loop_
_geom_bond_atom_site_label_1
_geom_bond_atom_site_label_2
_geom_bond_distance
C1 C2 1.3900
C1 C6 1.3900
C1 S1 1.733(12)
C2 C3 1.3900
C2 H2 0.9500
C3 C4 1.3900
C3 H3 0.9500
C4 C5 1.3900
C4 C7 1.44(3)
C5 C6 1.3900
C5 H5 0.9500
C6 H6 0.9500
C7 H7A 0.9800
C7 H7B 0.9800
C7 H7C 0.9800
C8 N1 1.468(15)
C8 C9 1.490(10)
C8 H8A 0.9900
C8 H8B 0.9900
C9 C10 1.522(7)
C9 C12 1.546(5)
C9 H9 1.0000
C10 C11 1.509(7)
C10 H10A 0.9900
C10 H10B 0.9900
C11 O3 1.514(13)
C11 H11A 0.9900
C11 H11B 0.9900
C12 O3 1.368(14)
C12 C13 1.521(5)
C12 H12 1.0000
C13 C14 1.3900
C13 C18 1.3900
C14 C15 1.3900
C14 H14 0.9500
C15 C16 1.3900
C15 H15 0.9500
C16 C17 1.3900
C16 H16 0.9500
C17 C18 1.3900
C17 H17 0.9500
C18 H18 0.9500
N1 S1 1.648(10)
N1 H1 0.8800
O1 S1 1.429(19)
O2 S1 1.415(13)
C1A C2A 1.3900
C1A C6A 1.3900
C1A S1A 1.85(2)
C2A C3A 1.3900
C2A H2A 0.9500
C3A C4A 1.3900
C3A H3A 0.9500
C4A C5A 1.3900
C4A C7A 1.64(6)
C5A C6A 1.3900
C5A H5A 0.9500
C6A H6A 0.9500
C7A H7A1 0.9800
C7A H7A2 0.9800
C7A H7A3 0.9800
C8A C9A 1.503(14)
C8A N1A 1.51(3)
C8A H8A1 0.9900
C8A H8A2 0.9900
C9A C12A 1.533(9)
C9A C10A 1.560(11)
C9A H9A 1.0000
C10A C11A 1.530(16)
C10A H10C 0.9900
C10A H10D 0.9900
C11A O3A 1.41(3)
C11A H11C 0.9900
C11A H11D 0.9900
C12A O3A 1.39(2)
C12A C13A 1.482(9)
C12A H12A 1.0000
C13A C14A 1.3900
C13A C18A 1.3900
C14A C15A 1.3900
C14A H14A 0.9500
C15A C16A 1.3900
C15A H15A 0.9500
C16A C17A 1.3900
C16A H16A 0.9500
C17A C18A 1.3900
C17A H17A 0.9500
C18A H18A 0.9500
N1A S1A 1.55(2)
N1A H1A 0.8800
O1A S1A 1.48(4)
O2A S1A 1.46(2)
